data_4325156
loop_
_publ_author_name
'Oliver Kluge'
'Katharina Grummt'
'Ralf Biedermann'
'Harald Krautscheid'

_publ_section_title
;
 Trialkylphosphine-Stabilized Copper(I) Phenylchalcogenolate Complexes -
 Crystal Structures and Copper-Chalcogenolate Bonding
;
_journal_name_full 'Inorganic Chemistry'
_journal_page_first 4742
_journal_page_last 4752
_journal_paper_doi 10.1021/ic102249g
_journal_volume 50
_journal_year 2011
_chemical_formula_moiety 'C24 H46 Cu2 P4 Se2'
_chemical_formula_sum 'C24 H46 Cu2 P4 Se2'
_chemical_formula_weight 743.49
_chemical_name_common tetrakis(trimethylphosphino)-bis(copper-phenylselenolate)
_chemical_name_systematic
;
bis(\m~2~-phenylselenido)-tetrakis(trimethylphosphine)-di-copper
;
_space_group_IT_number 14
_symmetry_cell_setting monoclinic
_symmetry_Int_Tables_number 14
_symmetry_space_group_name_Hall '-P 2ybc'
_symmetry_space_group_name_H-M 'P 1 21/c 1'
_atom_sites_solution_hydrogens geom
_atom_sites_solution_primary direct
_atom_sites_solution_secondary difmap
_audit_creation_method SHELXL-97
_cell_angle_alpha 90.00
_cell_angle_beta 91.081(4)
_cell_angle_gamma 90.00
_cell_formula_units_Z 4
_cell_length_a 17.0556(9)
_cell_length_b 13.6841(8)
_cell_length_c 14.0034(7)
_cell_measurement_reflns_used 16293
_cell_measurement_temperature 180(2)
_cell_measurement_theta_max 29.54
_cell_measurement_theta_min 1.91
_cell_volume 3267.7(3)
_computing_cell_refinement 'STOE X-AREA'
_computing_data_collection 'STOE X-AREA'
_computing_data_reduction 'STOE X-RED'
_computing_structure_refinement 'SHELXL-97 (Sheldrick, 1997)'
_computing_structure_solution SIR-92
_diffrn_ambient_temperature 180(2)
_diffrn_detector 'image plate (34 cm diameter / schwenk)'
_diffrn_detector_area_resol_mean 6.67
_diffrn_detector_type STOE
_diffrn_measured_fraction_theta_full 0.988
_diffrn_measured_fraction_theta_max 0.988
_diffrn_measurement_details ' 165 frames, detector distance = 100 mm'
_diffrn_measurement_device '2-circle goniometer'
_diffrn_measurement_device_type 'STOE IPDS 2T'
_diffrn_measurement_method 'rotation method'
_diffrn_radiation_collimation '0.5 mm diameter, multiple pinhole'
_diffrn_radiation_monochromator 'plane graphite'
_diffrn_radiation_polarisn_norm 0
_diffrn_radiation_type 'Mo K\a'
_diffrn_radiation_wavelength 0.71073
_diffrn_reflns_av_R_equivalents 0.0439
_diffrn_reflns_av_sigmaI/netI 0.0400
_diffrn_reflns_limit_h_max 21
_diffrn_reflns_limit_h_min -15
_diffrn_reflns_limit_k_max 16
_diffrn_reflns_limit_k_min -16
_diffrn_reflns_limit_l_max 17
_diffrn_reflns_limit_l_min -17
_diffrn_reflns_number 16587
_diffrn_reflns_theta_full 26.00
_diffrn_reflns_theta_max 26.00
_diffrn_reflns_theta_min 1.91
_diffrn_source 'sealed X-ray tube, 12 x 0.4 mm long-fine focus'
_diffrn_source_current 40
_diffrn_source_power 2.00
_diffrn_source_voltage 50
_exptl_absorpt_coefficient_mu 3.737
_exptl_absorpt_correction_T_max 0.4323
_exptl_absorpt_correction_T_min 0.2802
_exptl_absorpt_correction_type integration
_exptl_absorpt_process_details 'STOE X-RED'
_exptl_crystal_colour colourless
_exptl_crystal_density_diffrn 1.511
_exptl_crystal_description block
_exptl_crystal_F_000 1504
_exptl_crystal_size_max 0.43
_exptl_crystal_size_mid 0.32
_exptl_crystal_size_min 0.28
_refine_diff_density_max 0.303
_refine_diff_density_min -0.466
_refine_diff_density_rms 0.055
_refine_ls_extinction_method none
_refine_ls_goodness_of_fit_ref 0.871
_refine_ls_hydrogen_treatment constr
_refine_ls_matrix_type full
_refine_ls_number_parameters 301
_refine_ls_number_reflns 6341
_refine_ls_number_restraints 0
_refine_ls_restrained_S_all 0.871
_refine_ls_R_factor_all 0.0452
_refine_ls_R_factor_gt 0.0250
_refine_ls_shift/su_max 0.001
_refine_ls_shift/su_mean 0.000
_refine_ls_structure_factor_coef Fsqd
_refine_ls_weighting_details 'calc w=1/[\s^2^(Fo^2^)+(0.0198P)^2^+0.0000P] where P=(Fo^2^+2Fc^2^)/3'
_refine_ls_weighting_scheme calc
_refine_ls_wR_factor_gt 0.0466
_refine_ls_wR_factor_ref 0.0504
_reflns_number_gt 4585
_reflns_number_total 6341
_reflns_threshold_expression >2sigma(I)
_cod_data_source_file ic102249g_si_002_17.cif
_cod_data_source_block 16
_cod_original_sg_symbol_H-M 'P 21/c'
_cod_database_code 4325156

loop_
_symmetry_equiv_pos_as_xyz
'x, y, z'
'-x, y+1/2, -z+1/2'
'-x, -y, -z'
'x, -y-1/2, z-1/2'

loop_
_atom_site_label
_atom_site_type_symbol
_atom_site_fract_x
_atom_site_fract_y
_atom_site_fract_z
_atom_site_U_iso_or_equiv
_atom_site_adp_type
_atom_site_occupancy
_atom_site_symmetry_multiplicity
_atom_site_calc_flag
_atom_site_refinement_flags
Cu1 Cu 0.999540(18) 0.42763(2) 0.57259(2) 0.02879(8) Uani 1 1 d .
Cu1Z Cu 0.505834(18) -0.083443(19) 0.57244(2) 0.02852(8) Uani 1 1 d .
Se1 Se 0.941234(15) 0.404028(17) 0.410665(19) 0.02909(6) Uani 1 1 d .
Se1Z Se 0.557416(15) 0.084256(16) 0.591824(19) 0.02941(7) Uani 1 1 d .
P1 P 1.09004(4) 0.30729(4) 0.56838(5) 0.03030(15) Uani 1 1 d .
P2 P 0.93269(4) 0.41935(5) 0.71030(5) 0.03303(15) Uani 1 1 d .
P1Z P 0.41941(4) -0.09198(5) 0.69197(5) 0.03035(15) Uani 1 1 d .
P2Z P 0.57834(4) -0.21992(4) 0.56352(5) 0.03215(15) Uani 1 1 d .
C1 C 0.83078(14) 0.43147(16) 0.41262(18) 0.0274(5) Uani 1 1 d .
C2 C 0.78523(16) 0.42953(18) 0.32977(19) 0.0370(6) Uani 1 1 d .
H2 H 0.8084 0.4143 0.2720 0.044 Uiso 1 1 calc R
C3 C 0.70596(16) 0.4499(2) 0.3316(2) 0.0429(7) Uani 1 1 d .
H3 H 0.6765 0.4489 0.2750 0.052 Uiso 1 1 calc R
C4 C 0.67000(16) 0.47159(19) 0.4163(2) 0.0398(7) Uani 1 1 d .
H4 H 0.6166 0.4851 0.4174 0.048 Uiso 1 1 calc R
C5 C 0.71440(17) 0.4730(2) 0.4992(2) 0.0458(7) Uani 1 1 d .
H5 H 0.6909 0.4872 0.5569 0.055 Uiso 1 1 calc R
C6 C 0.79392(16) 0.4533(2) 0.4970(2) 0.0396(6) Uani 1 1 d .
H6 H 0.8232 0.4548 0.5536 0.048 Uiso 1 1 calc R
C7 C 1.04089(18) 0.18921(19) 0.5734(2) 0.0478(8) Uani 1 1 d .
H7A H 1.0789 0.1379 0.5675 0.072 Uiso 1 1 calc R
H7B H 1.0030 0.1846 0.5221 0.072 Uiso 1 1 calc R
H7C H 1.0149 0.1829 0.6334 0.072 Uiso 1 1 calc R
C8 C 1.14489(18) 0.2928(2) 0.4585(2) 0.0456(7) Uani 1 1 d .
H8A H 1.1795 0.3475 0.4509 0.068 Uiso 1 1 calc R
H8B H 1.1090 0.2897 0.4049 0.068 Uiso 1 1 calc R
H8C H 1.1751 0.2337 0.4618 0.068 Uiso 1 1 calc R
C9 C 1.16732(17) 0.2951(2) 0.6591(2) 0.0469(7) Uani 1 1 d .
H9A H 1.1444 0.2926 0.7211 0.070 Uiso 1 1 calc R
H9B H 1.2020 0.3502 0.6558 0.070 Uiso 1 1 calc R
H9C H 1.1963 0.2361 0.6481 0.070 Uiso 1 1 calc R
C10 C 0.87349(18) 0.5245(2) 0.7436(2) 0.0450(7) Uani 1 1 d .
H10A H 0.8296 0.5304 0.7000 0.067 Uiso 1 1 calc R
H10B H 0.9048 0.5827 0.7410 0.067 Uiso 1 1 calc R
H10C H 0.8549 0.5157 0.8073 0.067 Uiso 1 1 calc R
C11 C 1.0018(2) 0.4163(3) 0.8113(2) 0.0633(10) Uani 1 1 d .
H11A H 0.9739 0.4256 0.8696 0.095 Uiso 1 1 calc R
H11B H 1.0398 0.4674 0.8045 0.095 Uiso 1 1 calc R
H11C H 1.0279 0.3542 0.8130 0.095 Uiso 1 1 calc R
C12 C 0.8676(2) 0.3181(2) 0.7370(3) 0.0555(9) Uani 1 1 d .
H12A H 0.8964 0.2579 0.7348 0.083 Uiso 1 1 calc R
H12B H 0.8254 0.3163 0.6907 0.083 Uiso 1 1 calc R
H12C H 0.8467 0.3267 0.7996 0.083 Uiso 1 1 calc R
C1Z C 0.66754(16) 0.08667(17) 0.56498(18) 0.0316(6) Uani 1 1 d .
C2Z C 0.70340(18) 0.1719(2) 0.5336(2) 0.0413(7) Uani 1 1 d .
H2Z H 0.6738 0.2283 0.5248 0.050 Uiso 1 1 calc R
C3Z C 0.7829(2) 0.1730(2) 0.5155(2) 0.0542(8) Uani 1 1 d .
H3Z H 0.8060 0.2300 0.4933 0.065 Uiso 1 1 calc R
C4Z C 0.82838(19) 0.0910(2) 0.5298(2) 0.0551(9) Uani 1 1 d .
H4Z H 0.8819 0.0924 0.5182 0.066 Uiso 1 1 calc R
C5Z C 0.79331(17) 0.0068(2) 0.5616(2) 0.0505(8) Uani 1 1 d .
H5Z H 0.8234 -0.0490 0.5715 0.061 Uiso 1 1 calc R
C6Z C 0.71418(15) 0.00438(19) 0.5790(2) 0.0400(6) Uani 1 1 d .
H6Z H 0.6916 -0.0532 0.6005 0.048 Uiso 1 1 calc R
C7Z C 0.63874(19) -0.2363(2) 0.4591(2) 0.0477(7) Uani 1 1 d .
H7Z1 H 0.6610 -0.3007 0.4600 0.072 Uiso 1 1 calc R
H7Z2 H 0.6801 -0.1886 0.4600 0.072 Uiso 1 1 calc R
H7Z3 H 0.6070 -0.2281 0.4023 0.072 Uiso 1 1 calc R
C8Z C 0.6450(2) -0.2589(2) 0.6599(3) 0.0634(9) Uani 1 1 d .
H8Z1 H 0.6675 -0.3209 0.6441 0.095 Uiso 1 1 calc R
H8Z2 H 0.6165 -0.2648 0.7181 0.095 Uiso 1 1 calc R
H8Z3 H 0.6860 -0.2114 0.6682 0.095 Uiso 1 1 calc R
C9Z C 0.5137(2) -0.3256(2) 0.5524(3) 0.0590(9) Uani 1 1 d .
H9Z1 H 0.4769 -0.3152 0.5007 0.089 Uiso 1 1 calc R
H9Z2 H 0.4858 -0.3342 0.6108 0.089 Uiso 1 1 calc R
H9Z3 H 0.5443 -0.3829 0.5400 0.089 Uiso 1 1 calc R
C10Z C 0.4691(2) -0.0650(3) 0.8045(2) 0.0593(9) Uani 1 1 d .
H10D H 0.4940 -0.0022 0.8006 0.089 Uiso 1 1 calc R
H10E H 0.5080 -0.1142 0.8176 0.089 Uiso 1 1 calc R
H10F H 0.4317 -0.0643 0.8548 0.089 Uiso 1 1 calc R
C11Z C 0.3666(2) -0.2027(2) 0.7220(3) 0.0543(8) Uani 1 1 d .
H11D H 0.3341 -0.1905 0.7760 0.081 Uiso 1 1 calc R
H11E H 0.4034 -0.2537 0.7375 0.081 Uiso 1 1 calc R
H11F H 0.3344 -0.2225 0.6685 0.081 Uiso 1 1 calc R
C12Z C 0.34083(19) -0.0026(2) 0.6902(2) 0.0538(8) Uani 1 1 d .
H12D H 0.3121 -0.0072 0.7483 0.081 Uiso 1 1 calc R
H12E H 0.3062 -0.0152 0.6367 0.081 Uiso 1 1 calc R
H12F H 0.3626 0.0618 0.6846 0.081 Uiso 1 1 calc R

loop_
_atom_site_aniso_label
_atom_site_aniso_U_11
_atom_site_aniso_U_22
_atom_site_aniso_U_33
_atom_site_aniso_U_23
_atom_site_aniso_U_13
_atom_site_aniso_U_12
Cu1 0.02494(16) 0.03172(15) 0.02972(17) 0.00287(13) 0.00062(13) 0.00258(12)
Cu1Z 0.02708(16) 0.02823(15) 0.03036(17) -0.00095(13) 0.00356(13) 0.00019(12)
Se1 0.02685(13) 0.03020(12) 0.03017(14) -0.00251(11) -0.00114(10) 0.00071(10)
Se1Z 0.02984(14) 0.02888(12) 0.02949(14) -0.00288(11) -0.00039(11) -0.00225(10)
P1 0.0259(3) 0.0276(3) 0.0373(4) 0.0021(3) -0.0022(3) 0.0021(2)
P2 0.0287(3) 0.0425(4) 0.0279(4) 0.0058(3) 0.0013(3) 0.0004(3)
P1Z 0.0289(3) 0.0350(3) 0.0272(4) -0.0010(3) 0.0036(3) -0.0006(3)
P2Z 0.0337(4) 0.0286(3) 0.0343(4) 0.0034(3) 0.0049(3) 0.0037(3)
C1 0.0240(12) 0.0234(11) 0.0346(14) 0.0044(10) -0.0038(10) -0.0036(9)
C2 0.0399(15) 0.0406(14) 0.0303(14) -0.0051(12) -0.0021(11) -0.0008(12)
C3 0.0359(15) 0.0471(15) 0.0451(17) -0.0027(14) -0.0180(13) -0.0031(12)
C4 0.0262(14) 0.0403(14) 0.0526(19) -0.0006(13) -0.0054(13) -0.0008(11)
C5 0.0369(16) 0.0630(18) 0.0377(17) 0.0022(14) 0.0043(13) 0.0050(13)
C6 0.0338(15) 0.0550(16) 0.0298(15) -0.0023(13) -0.0065(11) 0.0036(12)
C7 0.0477(19) 0.0347(14) 0.061(2) 0.0020(14) -0.0003(15) -0.0035(12)
C8 0.0435(17) 0.0421(15) 0.052(2) 0.0023(14) 0.0112(14) 0.0075(13)
C9 0.0364(16) 0.0517(16) 0.0522(19) -0.0002(15) -0.0085(14) 0.0072(13)
C10 0.0464(17) 0.0545(17) 0.0342(16) -0.0070(14) 0.0049(13) 0.0037(13)
C11 0.0457(19) 0.112(3) 0.0324(17) 0.0101(19) -0.0030(14) 0.0192(19)
C12 0.057(2) 0.0528(17) 0.057(2) 0.0117(16) 0.0167(17) -0.0097(15)
C1Z 0.0364(14) 0.0346(13) 0.0236(13) -0.0056(10) -0.0023(10) -0.0077(11)
C2Z 0.0488(18) 0.0383(14) 0.0368(16) 0.0006(13) 0.0009(13) -0.0113(12)
C3Z 0.057(2) 0.0579(19) 0.0483(19) -0.0043(16) 0.0105(16) -0.0293(16)
C4Z 0.0349(16) 0.076(2) 0.055(2) -0.0198(17) 0.0115(14) -0.0207(16)
C5Z 0.0330(15) 0.0538(17) 0.065(2) -0.0141(16) -0.0007(14) -0.0002(13)
C6Z 0.0320(14) 0.0387(14) 0.0494(18) -0.0054(13) 0.0025(12) -0.0053(12)
C7Z 0.0511(19) 0.0424(15) 0.0500(19) 0.0012(14) 0.0140(15) 0.0097(13)
C8Z 0.072(2) 0.062(2) 0.057(2) 0.0181(18) -0.0026(18) 0.0204(18)
C9Z 0.062(2) 0.0310(14) 0.085(3) -0.0040(16) 0.0237(19) -0.0068(14)
C10Z 0.050(2) 0.093(2) 0.0348(17) -0.0115(18) 0.0018(14) -0.0018(18)
C11Z 0.060(2) 0.0515(17) 0.052(2) 0.0109(15) 0.0173(17) -0.0097(15)
C12Z 0.059(2) 0.0573(18) 0.0458(19) -0.0012(16) 0.0126(15) 0.0189(16)

loop_
_atom_type_symbol
_atom_type_description
_atom_type_scat_dispersion_real
_atom_type_scat_dispersion_imag
_atom_type_scat_source
C C 0.0033 0.0016 'International Tables Vol C Tables 4.2.6.8 and 6.1.1.4'
H H 0.0000 0.0000 'International Tables Vol C Tables 4.2.6.8 and 6.1.1.4'
P P 0.1023 0.0942 'International Tables Vol C Tables 4.2.6.8 and 6.1.1.4'
Cu Cu 0.3201 1.2651 'International Tables Vol C Tables 4.2.6.8 and 6.1.1.4'
Se Se -0.0929 2.2259 'International Tables Vol C Tables 4.2.6.8 and 6.1.1.4'

loop_
_exptl_crystal_face_index_h
_exptl_crystal_face_index_k
_exptl_crystal_face_index_l
_exptl_crystal_face_perp_dist
1 0 0 0.2098
3 1 -1 0.1685
1 -2 -2 0.1186
0 1 1 0.1764
-1 0 0 0.2224
-1 2 -3 0.1746
0 -1 1 0.1551
-1 1 1 0.1550
-2 -3 1 0.1476

loop_
_geom_angle_atom_site_label_1
_geom_angle_atom_site_label_2
_geom_angle_atom_site_label_3
_geom_angle
_geom_angle_site_symmetry_3
P1 Cu1 P2 109.97(3) .
P1 Cu1 Se1 98.26(2) .
P2 Cu1 Se1 124.98(2) .
P1 Cu1 Se1 113.28(2) 3_766
P2 Cu1 Se1 100.01(2) 3_766
Se1 Cu1 Se1 110.890(13) 3_766
P2Z Cu1Z P1Z 111.52(3) .
P2Z Cu1Z Se1Z 125.70(2) .
P1Z Cu1Z Se1Z 101.72(2) .
P2Z Cu1Z Se1Z 99.91(2) 3_656
P1Z Cu1Z Se1Z 113.74(2) 3_656
Se1Z Cu1Z Se1Z 104.451(12) 3_656
C1 Se1 Cu1 109.74(8) .
C1 Se1 Cu1 102.18(7) 3_766
Cu1 Se1 Cu1 69.110(13) 3_766
C1Z Se1Z Cu1Z 109.97(7) .
C1Z Se1Z Cu1Z 102.96(8) 3_656
Cu1Z Se1Z Cu1Z 75.549(12) 3_656
C9 P1 C7 102.67(14) .
C9 P1 C8 101.68(15) .
C7 P1 C8 100.36(14) .
C9 P1 Cu1 122.32(10) .
C7 P1 Cu1 109.29(10) .
C8 P1 Cu1 117.52(9) .
C12 P2 C10 101.86(15) .
C12 P2 C11 102.15(17) .
C10 P2 C11 99.95(15) .
C12 P2 Cu1 122.21(12) .
C10 P2 Cu1 117.97(10) .
C11 P2 Cu1 109.50(11) .
C10Z P1Z C12Z 102.00(16) .
C10Z P1Z C11Z 101.20(16) .
C12Z P1Z C11Z 101.31(16) .
C10Z P1Z Cu1Z 109.46(11) .
C12Z P1Z Cu1Z 116.62(11) .
C11Z P1Z Cu1Z 123.32(11) .
C7Z P2Z C9Z 100.68(15) .
C7Z P2Z C8Z 101.77(16) .
C9Z P2Z C8Z 101.45(17) .
C7Z P2Z Cu1Z 117.92(9) .
C9Z P2Z Cu1Z 109.35(11) .
C8Z P2Z Cu1Z 122.49(12) .
C6 C1 C2 117.6(2) .
C6 C1 Se1 121.10(19) .
C2 C1 Se1 121.3(2) .
C3 C2 C1 121.0(3) .
C4 C3 C2 120.7(3) .
C5 C4 C3 118.9(3) .
C4 C5 C6 120.2(3) .
C1 C6 C5 121.5(3) .
C6Z C1Z C2Z 118.0(3) .
C6Z C1Z Se1Z 121.12(19) .
C2Z C1Z Se1Z 120.9(2) .
C3Z C2Z C1Z 120.4(3) .
C4Z C3Z C2Z 121.0(3) .
C5Z C4Z C3Z 118.9(3) .
C4Z C5Z C6Z 120.8(3) .
C5Z C6Z C1Z 121.0(3) .

loop_
_geom_bond_atom_site_label_1
_geom_bond_atom_site_label_2
_geom_bond_distance
_geom_bond_site_symmetry_2
Cu1 P1 2.2586(7) .
Cu1 P2 2.2614(8) .
Cu1 Se1 2.4799(4) .
Cu1 Se1 2.5245(4) 3_766
Cu1Z P2Z 2.2446(7) .
Cu1Z P1Z 2.2541(8) .
Cu1Z Se1Z 2.4708(4) .
Cu1Z Se1Z 2.5222(4) 3_656
Se1 C1 1.922(2) .
Se1Z C1Z 1.923(3) .
P1 C9 1.821(3) .
P1 C7 1.822(3) .
P1 C8 1.827(3) .
P2 C12 1.819(3) .
P2 C10 1.823(3) .
P2 C11 1.824(3) .
P1Z C10Z 1.813(3) .
P1Z C12Z 1.814(3) .
P1Z C11Z 1.817(3) .
P2Z C7Z 1.818(3) .
P2Z C9Z 1.823(3) .
P2Z C8Z 1.828(3) .
C1 C6 1.381(4) .
C1 C2 1.384(4) .
C2 C3 1.381(4) .
C3 C4 1.378(4) .
C4 C5 1.374(4) .
C5 C6 1.384(4) .
C1Z C6Z 1.391(4) .
C1Z C2Z 1.392(3) .
C2Z C3Z 1.385(4) .
C3Z C4Z 1.377(5) .
C4Z C5Z 1.376(4) .
C5Z C6Z 1.376(4) .
